data_4514706
loop_
_publ_author_name
'Luo, Yun-Cheng'
'Yang, Chao'
'Qiu, Sheng-Qi'
'Liang, Qiu-Ju'
'Xu, Yun-He'
'Loh, Teck-Peng'

_publ_section_title
;
 Palladium(II)-Catalyzed Stereospecific Alkenyl C--H Bond Alkylation of
 Allylamines with Alkyl Iodides
;
_journal_issue 5
_journal_name_full 'ACS Catalysis'
_journal_page_first 4271
_journal_paper_doi 10.1021/acscatal.8b04415
_journal_volume 9
_journal_year 2019
_chemical_formula_moiety 'C28 H26 N4 O2 Pd'
_chemical_formula_sum 'C28 H26 N4 O2 Pd'
_chemical_formula_weight 556.93
_space_group_crystal_system monoclinic
_space_group_IT_number 14
_space_group_name_Hall '-P 2yn'
_space_group_name_H-M_alt 'P 1 21/n 1'
_symmetry_space_group_name_Hall '-P 2yn'
_symmetry_space_group_name_H-M 'P 1 21/n 1'
_atom_sites_solution_hydrogens mixed
_atom_sites_solution_primary dual
_audit_creation_date 2018-09-11
_audit_creation_method
;
Olex2 1.2
(compiled 2018.05.29 svn.r3508 for OlexSys, GUI svn.r5506)
;
_cell_angle_alpha 90
_cell_angle_beta 100.460(3)
_cell_angle_gamma 90
_cell_formula_units_Z 4
_cell_length_a 8.3908(2)
_cell_length_b 20.0893(6)
_cell_length_c 14.6398(4)
_cell_measurement_reflns_used 4592
_cell_measurement_temperature 100.00(10)
_cell_measurement_theta_max 72.3070
_cell_measurement_theta_min 3.7500
_cell_volume 2426.75(12)
_computing_cell_refinement 'CrysAlisPro 1.171.38.43f (Rigaku OD, 2015)'
_computing_data_collection 'CrysAlisPro 1.171.38.43f (Rigaku OD, 2015)'
_computing_data_reduction 'CrysAlisPro 1.171.38.43f (Rigaku OD, 2015)'
_computing_molecular_graphics 'Olex2 (Dolomanov et al., 2009)'
_computing_publication_material 'Olex2 (Dolomanov et al., 2009)'
_computing_structure_refinement 'ShelXL (Sheldrick, 2015)'
_computing_structure_solution 'ShelXT (Sheldrick, 2015)'
_diffrn_ambient_environment N~2~
_diffrn_ambient_temperature 100.00(10)
_diffrn_detector 'CCD plate'
_diffrn_detector_area_resol_mean 5.2684
_diffrn_detector_type AtlasS2
_diffrn_measured_fraction_theta_full 0.999
_diffrn_measured_fraction_theta_max 0.974
_diffrn_measurement_details
;
List of Runs (angles in degrees, time in seconds):

  # Type    Start    End  Width  t~exp~   \w     \q     \k     \f   Frames
--------------------------------------------------------------------------
  1  \w    -66.00  28.00   1.00    2.00    --  -40.98  38.00  60.00   94
  2  \w     46.00  80.00   1.00    2.00    --   40.98 -99.00-150.00   34
  3  \w     85.00 112.00   1.00    5.00    --  106.95 -61.00 -30.00   27
  4  \w     68.00 107.00   1.00    5.00    --  106.95 -95.00   0.00   39
  5  \w     53.00  80.00   1.00    2.00    --   40.98-133.00 116.00   27
  6  \w     25.00  55.00   1.00    5.00    --  106.95 -95.00   0.00   30
  7  \w     44.00  77.00   1.00    5.00    --  106.95 -61.00 -30.00   33
  8  \w     25.00  68.00   1.00    5.00    --  106.95 -95.00 -90.00   43
  9  \w     52.00 107.00   1.00    5.00    --  106.95 -95.00-180.00   55
 10  \w     79.00 155.00   1.00    5.00    --  106.95  61.00-150.00   76
 11  \w    153.00 178.00   1.00    5.00    --  106.95  77.00 -60.00   25
 12  \w    105.00 132.00   1.00    5.00    --  106.95  77.00 -60.00   27
 13  \w     79.00 178.00   1.00    5.00    --  106.95  61.00  90.00   99
 14  \w   -111.00 -16.00   1.00    2.00    --  -40.98 -38.00-120.00   95
 15  \w   -113.00 -88.00   1.00    2.00    --  -41.23-136.00 -61.00   25
 16  \w    -34.00  48.00   1.00    2.00    --   41.23 -77.00 150.00   82
;
_diffrn_measurement_device 'four-circle diffractometer'
_diffrn_measurement_device_type 'SuperNova, Dual, Cu at zero, AtlasS2'
_diffrn_measurement_method '\w scans'
_diffrn_orient_matrix_type 'CrysAlisPro convention (1999,Acta A55,543-557)'
_diffrn_orient_matrix_UB_11 0.0388067000
_diffrn_orient_matrix_UB_12 -0.0665775000
_diffrn_orient_matrix_UB_13 0.0514072000
_diffrn_orient_matrix_UB_21 0.0645953000
_diffrn_orient_matrix_UB_22 0.0379955000
_diffrn_orient_matrix_UB_23 0.0906084000
_diffrn_orient_matrix_UB_31 -0.1708074000
_diffrn_orient_matrix_UB_32 -0.0007313000
_diffrn_orient_matrix_UB_33 0.0246708000
_diffrn_radiation_monochromator mirror
_diffrn_radiation_probe x-ray
_diffrn_radiation_type CuK\a
_diffrn_radiation_wavelength 1.54184
_diffrn_reflns_av_R_equivalents 0.0733
_diffrn_reflns_av_unetI/netI 0.0821
_diffrn_reflns_Laue_measured_fraction_full 0.999
_diffrn_reflns_Laue_measured_fraction_max 0.974
_diffrn_reflns_limit_h_max 8
_diffrn_reflns_limit_h_min -10
_diffrn_reflns_limit_k_max 24
_diffrn_reflns_limit_k_min -24
_diffrn_reflns_limit_l_max 17
_diffrn_reflns_limit_l_min -17
_diffrn_reflns_number 10871
_diffrn_reflns_point_group_measured_fraction_full 0.999
_diffrn_reflns_point_group_measured_fraction_max 0.974
_diffrn_reflns_theta_full 67.684
_diffrn_reflns_theta_max 73.431
_diffrn_reflns_theta_min 3.777
_diffrn_source 'micro-focus sealed X-ray tube'
_diffrn_source_type 'SuperNova (Cu) X-ray Source'
_exptl_absorpt_coefficient_mu 6.434
_exptl_absorpt_correction_T_max 1.00000
_exptl_absorpt_correction_T_min 0.41278
_exptl_absorpt_correction_type multi-scan
_exptl_absorpt_process_details
;
CrysAlisPro 1.171.38.43f (Rigaku Oxford Diffraction, 2015)
Empirical absorption correction using spherical harmonics,
 implemented in SCALE3 ABSPACK scaling algorithm.
;
_exptl_crystal_colour colourless
_exptl_crystal_colour_primary colourless
_exptl_crystal_density_diffrn 1.524
_exptl_crystal_description block
_exptl_crystal_F_000 1136
_exptl_crystal_size_max 0.11
_exptl_crystal_size_mid 0.1
_exptl_crystal_size_min 0.08
_refine_diff_density_max 1.432
_refine_diff_density_min -1.470
_refine_diff_density_rms 0.167
_refine_ls_extinction_method none
_refine_ls_goodness_of_fit_ref 1.019
_refine_ls_hydrogen_treatment mixed
_refine_ls_matrix_type full
_refine_ls_number_parameters 334
_refine_ls_number_reflns 4757
_refine_ls_number_restraints 12
_refine_ls_restrained_S_all 1.018
_refine_ls_R_factor_all 0.0861
_refine_ls_R_factor_gt 0.0703
_refine_ls_shift/su_max 0.000
_refine_ls_shift/su_mean 0.000
_refine_ls_structure_factor_coef Fsqd
_refine_ls_weighting_details 'w=1/[\s^2^(Fo^2^)+(0.0225P)^2^+51.0695P] where P=(Fo^2^+2Fc^2^)/3'
_refine_ls_weighting_scheme calc
_refine_ls_wR_factor_gt 0.1842
_refine_ls_wR_factor_ref 0.1918
_reflns_Friedel_coverage 0.000
_reflns_number_gt 3949
_reflns_number_total 4757
_reflns_threshold_expression 'I > 2\s(I)'
_cod_data_source_file cs8b04415_si_002.cif
_cod_data_source_block 657--d-p_2
_cod_original_cell_volume 2426.77(11)
_cod_database_code 4514706
_shelx_shelxl_version_number 2018/3
_shelx_space_group_comment
;
The symmetry employed for this shelxl refinement is uniquely defined
by the following loop, which should always be used as a source of
symmetry information in preference to the above space-group names.
They are only intended as comments.
;
_reflns_odcompleteness_completeness 99.98
_reflns_odcompleteness_iscentric 1
_reflns_odcompleteness_theta 66.97
_olex2_refinement_description
;
1. Fixed Uiso
 At 1.2 times of:
  All C(H) groups, All C(H,H) groups
 At 1.5 times of:
  All C(H,H,H) groups
2. Uiso/Uaniso restraints and constraints
Uanis(C1) \\sim Ueq: with sigma of 0.002 and sigma for terminal atoms of 0.004
Uanis(C2) \\sim Ueq: with sigma of 0.002 and sigma for terminal atoms of 0.004
3.a Secondary CH2 refined with riding coordinates:
 C25(H25A,H25B), C11(H11A,H11B)
3.b Aromatic/amide H refined with riding coordinates:
 C3(H3), C21(H21), C4(H4), C20(H20), C9(H9), C6(H6), C16(H16), C8(H8),
 C18(H18), C5(H5), C15(H15), C19(H19)
3.c Idealised Me refined as rotating group:
 C14(H14A,H14B,H14C), C28(H28A,H28B,H28C)
;
_olex2_submission_special_instructions 'No special instructions were received'
_oxdiff_exptl_absorpt_empirical_details
;
Empirical correction (ABSPACK) includes:
- Absorption correction using spherical harmonics
- Frame scaling
- Detector area scaling
;
_oxdiff_exptl_absorpt_empirical_full_max 1.768
_oxdiff_exptl_absorpt_empirical_full_min 0.163

loop_
_space_group_symop_operation_xyz
'x, y, z'
'-x+1/2, y+1/2, -z+1/2'
'-x, -y, -z'
'x-1/2, -y-1/2, z-1/2'

loop_
_atom_site_label
_atom_site_type_symbol
_atom_site_fract_x
_atom_site_fract_y
_atom_site_fract_z
_atom_site_U_iso_or_equiv
_atom_site_adp_type
_atom_site_occupancy
_atom_site_site_symmetry_order
_atom_site_calc_flag
_atom_site_refinement_flags_posn
_atom_site_refinement_flags_adp
Pd1 Pd 0.73080(7) 0.60102(3) 0.49115(4) 0.02256(19) Uani 1 1 d . .
O2 O 0.9214(7) 0.4561(3) 0.3491(4) 0.0293(13) Uani 1 1 d . .
O1 O 0.7951(9) 0.7551(3) 0.6725(4) 0.0376(15) Uani 1 1 d . .
N2 N 0.6996(8) 0.6965(3) 0.4428(5) 0.0219(14) Uani 1 1 d . .
N3 N 0.7260(8) 0.5038(3) 0.5330(5) 0.0245(14) Uani 1 1 d . .
C1 C 0.7134(10) 0.7433(4) 0.5079(6) 0.0245(17) Uani 1 1 d . U
N1 N 0.7244(8) 0.6515(4) 0.6108(5) 0.0243(14) Uani 1 1 d . .
C23 C 0.7890(10) 0.4604(4) 0.4815(6) 0.0252(17) Uani 1 1 d . .
N4 N 0.8044(9) 0.5532(3) 0.3828(5) 0.0257(15) Uani 1 1 d . .
C2 C 0.6934(10) 0.8116(4) 0.4836(6) 0.0245(17) Uani 1 1 d . U
C22 C 0.7979(10) 0.3911(4) 0.5063(6) 0.0273(18) Uani 1 1 d . .
C3 C 0.7028(12) 0.8633(5) 0.5496(6) 0.034(2) Uani 1 1 d . .
H3 H 0.724919 0.853332 0.612702 0.041 Uiso 1 1 calc R .
C7 C 0.6580(10) 0.8286(4) 0.3873(6) 0.0269(18) Uani 1 1 d . .
C21 C 0.8731(10) 0.3426(4) 0.4574(6) 0.0280(18) Uani 1 1 d . .
H21 H 0.914139 0.354892 0.404969 0.034 Uiso 1 1 calc R .
C25 C 0.8688(10) 0.5866(4) 0.3105(6) 0.0263(18) Uani 1 1 d . .
H25A H 0.967740 0.563982 0.302908 0.032 Uiso 1 1 calc R .
H25B H 0.898167 0.631496 0.331297 0.032 Uiso 1 1 calc R .
C10 C 0.7477(10) 0.7170(4) 0.6061(6) 0.0280(18) Uani 1 1 d . .
C4 C 0.6791(13) 0.9285(5) 0.5207(7) 0.042(2) Uani 1 1 d . .
H4 H 0.682919 0.962371 0.564429 0.050 Uiso 1 1 calc R .
C20 C 0.8851(10) 0.2782(5) 0.4869(7) 0.033(2) Uani 1 1 d . .
H20 H 0.933679 0.246759 0.454262 0.040 Uiso 1 1 calc R .
C9 C 0.6603(10) 0.7122(4) 0.3512(6) 0.0274(18) Uani 1 1 d . .
H9 H 0.647695 0.678190 0.307381 0.033 Uiso 1 1 calc R .
C26 C 0.7596(11) 0.5908(5) 0.2162(6) 0.0307(19) Uani 1 1 d . .
C11 C 0.7637(10) 0.6238(4) 0.7040(5) 0.0251(17) Uani 1 1 d . .
H11A H 0.841887 0.652771 0.741649 0.030 Uiso 1 1 calc R .
H11B H 0.814925 0.580847 0.700627 0.030 Uiso 1 1 calc R .
C12 C 0.6206(11) 0.6152(4) 0.7516(6) 0.0277(18) Uani 1 1 d . .
C6 C 0.6377(10) 0.8964(4) 0.3603(6) 0.0302(19) Uani 1 1 d . .
H6 H 0.616633 0.907792 0.297683 0.036 Uiso 1 1 calc R .
C16 C 0.6605(10) 0.4199(5) 0.6327(6) 0.0281(18) Uani 1 1 d . .
H16 H 0.612583 0.407653 0.682691 0.034 Uiso 1 1 calc R .
C27 C 0.6236(13) 0.5558(5) 0.1964(7) 0.037(2) Uani 1 1 d . .
C24 C 0.8431(9) 0.4894(4) 0.3968(6) 0.0241(17) Uani 1 1 d . .
C17 C 0.7367(10) 0.3716(5) 0.5859(6) 0.0282(18) Uani 1 1 d . .
C8 C 0.6390(10) 0.7764(5) 0.3222(6) 0.0294(19) Uani 1 1 d . .
H8 H 0.611836 0.785840 0.259090 0.035 Uiso 1 1 calc R .
C18 C 0.7514(11) 0.3042(5) 0.6157(6) 0.033(2) Uani 1 1 d . .
H18 H 0.711503 0.290980 0.668116 0.039 Uiso 1 1 calc R .
C5 C 0.6493(12) 0.9440(5) 0.4258(7) 0.038(2) Uani 1 1 d . .
H5 H 0.637149 0.988292 0.407537 0.046 Uiso 1 1 calc R .
C14 C 0.6587(13) 0.5786(5) 0.8422(7) 0.040(2) Uani 1 1 d . .
H14A H 0.689197 0.533667 0.831226 0.059 Uiso 1 1 calc GR .
H14B H 0.564772 0.578298 0.871173 0.059 Uiso 1 1 calc GR .
H14C H 0.746457 0.600406 0.882328 0.059 Uiso 1 1 calc GR .
C13 C 0.4733(13) 0.6374(6) 0.7167(8) 0.039(2) Uani 1 1 d . .
C15 C 0.6571(10) 0.4843(4) 0.6049(6) 0.0262(17) Uani 1 1 d . .
H15 H 0.605965 0.515848 0.636141 0.031 Uiso 1 1 calc R .
C28 C 0.8200(15) 0.6349(5) 0.1480(7) 0.046(3) Uani 1 1 d . .
H28A H 0.820409 0.680247 0.168835 0.068 Uiso 1 1 calc GR .
H28B H 0.750395 0.630954 0.088514 0.068 Uiso 1 1 calc GR .
H28C H 0.928109 0.621968 0.142809 0.068 Uiso 1 1 calc GR .
C19 C 0.8239(11) 0.2588(5) 0.5673(7) 0.035(2) Uani 1 1 d . .
H19 H 0.833534 0.214788 0.587143 0.042 Uiso 1 1 calc R .
H27A H 0.595(11) 0.531(5) 0.239(6) 0.02(2) Uiso 1 1 d . .
H13A H 0.454(12) 0.664(5) 0.660(7) 0.03(3) Uiso 1 1 d . .
H27B H 0.567(12) 0.560(5) 0.135(7) 0.04(3) Uiso 1 1 d . .
H13B H 0.396(15) 0.633(6) 0.747(8) 0.06(4) Uiso 1 1 d . .

loop_
_atom_site_aniso_label
_atom_site_aniso_U_11
_atom_site_aniso_U_22
_atom_site_aniso_U_33
_atom_site_aniso_U_23
_atom_site_aniso_U_13
_atom_site_aniso_U_12
Pd1 0.0210(3) 0.0225(3) 0.0247(3) -0.0012(2) 0.0055(2) 0.0007(2)
O2 0.026(3) 0.031(3) 0.034(3) -0.001(3) 0.012(3) 0.005(3)
O1 0.051(4) 0.031(3) 0.028(3) -0.003(3) 0.000(3) -0.002(3)
N2 0.018(3) 0.022(3) 0.026(3) 0.002(3) 0.002(3) 0.004(3)
N3 0.027(4) 0.019(3) 0.027(3) 0.002(3) 0.003(3) -0.003(3)
C1 0.022(2) 0.026(2) 0.026(2) 0.0001(18) 0.0051(17) -0.0007(17)
N1 0.018(3) 0.028(4) 0.027(3) -0.001(3) 0.007(3) -0.003(3)
C23 0.018(4) 0.031(5) 0.024(4) -0.004(3) 0.000(3) -0.001(3)
N4 0.030(4) 0.025(4) 0.022(3) -0.007(3) 0.005(3) 0.001(3)
C2 0.022(2) 0.026(2) 0.026(2) 0.0001(18) 0.0053(17) -0.0007(17)
C22 0.028(5) 0.024(4) 0.026(4) -0.002(3) -0.005(3) -0.002(3)
C3 0.037(5) 0.033(5) 0.032(5) -0.003(4) 0.005(4) -0.003(4)
C7 0.020(4) 0.031(5) 0.031(4) 0.001(4) 0.008(3) 0.000(3)
C21 0.022(4) 0.030(5) 0.031(4) -0.002(4) 0.003(3) -0.006(3)
C25 0.027(4) 0.026(4) 0.028(4) -0.002(3) 0.009(3) 0.002(3)
C10 0.024(4) 0.031(5) 0.030(4) 0.001(4) 0.008(3) 0.007(4)
C4 0.051(6) 0.025(5) 0.049(6) -0.012(4) 0.007(5) -0.002(4)
C20 0.019(4) 0.031(5) 0.048(5) -0.006(4) 0.004(4) -0.004(4)
C9 0.022(4) 0.032(5) 0.029(4) -0.008(4) 0.008(3) 0.005(3)
C26 0.038(5) 0.031(5) 0.025(4) -0.001(4) 0.012(4) 0.007(4)
C11 0.026(4) 0.024(4) 0.025(4) -0.003(3) 0.004(3) 0.005(3)
C12 0.030(5) 0.027(4) 0.027(4) -0.002(3) 0.008(3) -0.002(3)
C6 0.025(4) 0.032(5) 0.033(5) 0.003(4) 0.004(3) 0.002(4)
C16 0.018(4) 0.037(5) 0.030(4) 0.003(4) 0.006(3) -0.004(3)
C27 0.041(6) 0.041(6) 0.027(5) -0.001(4) 0.005(4) 0.004(4)
C24 0.011(4) 0.034(5) 0.027(4) -0.003(4) 0.003(3) -0.002(3)
C17 0.020(4) 0.035(5) 0.028(4) 0.001(4) 0.000(3) -0.001(3)
C8 0.024(4) 0.036(5) 0.028(4) 0.005(4) 0.005(3) 0.003(4)
C18 0.030(5) 0.030(5) 0.037(5) 0.007(4) 0.005(4) -0.003(4)
C5 0.042(6) 0.022(4) 0.051(6) 0.008(4) 0.009(5) -0.004(4)
C14 0.050(6) 0.029(5) 0.041(5) 0.002(4) 0.012(5) -0.005(4)
C13 0.034(6) 0.045(6) 0.041(6) 0.002(5) 0.013(4) 0.006(4)
C15 0.022(4) 0.034(5) 0.024(4) -0.003(4) 0.006(3) 0.000(3)
C28 0.066(7) 0.036(6) 0.037(5) 0.006(4) 0.016(5) 0.003(5)
C19 0.027(5) 0.028(5) 0.051(6) 0.006(4) 0.009(4) -0.003(4)

loop_
_atom_type_symbol
_atom_type_description
_atom_type_scat_dispersion_real
_atom_type_scat_dispersion_imag
_atom_type_scat_source
C C 0.0181 0.0091 'International Tables Vol C Tables 4.2.6.8 and 6.1.1.4'
H H 0.0000 0.0000 'International Tables Vol C Tables 4.2.6.8 and 6.1.1.4'
N N 0.0311 0.0180 'International Tables Vol C Tables 4.2.6.8 and 6.1.1.4'
O O 0.0492 0.0322 'International Tables Vol C Tables 4.2.6.8 and 6.1.1.4'
Pd Pd 0.1215 3.9337 'International Tables Vol C Tables 4.2.6.8 and 6.1.1.4'

loop_
_geom_angle_atom_site_label_1
_geom_angle_atom_site_label_2
_geom_angle_atom_site_label_3
_geom_angle
N2 Pd1 N3 171.5(3)
N1 Pd1 N2 79.0(3)
N1 Pd1 N3 102.2(3)
N1 Pd1 N4 164.2(3)
N4 Pd1 N2 102.1(3)
N4 Pd1 N3 79.0(3)
C1 N2 Pd1 115.2(5)
C1 N2 C9 121.2(7)
C9 N2 Pd1 123.5(6)
C23 N3 Pd1 115.1(6)
C23 N3 C15 121.8(7)
C15 N3 Pd1 123.0(6)
N2 C1 C2 120.9(7)
N2 C1 C10 114.4(7)
C2 C1 C10 124.8(7)
C10 N1 Pd1 114.9(6)
C10 N1 C11 114.5(7)
C11 N1 Pd1 125.5(5)
N3 C23 C22 120.1(8)
N3 C23 C24 115.1(8)
C22 C23 C24 124.8(8)
C25 N4 Pd1 124.0(5)
C24 N4 Pd1 115.6(5)
C24 N4 C25 116.7(7)
C1 C2 C7 118.1(8)
C3 C2 C1 123.3(8)
C3 C2 C7 118.5(8)
C21 C22 C23 122.9(8)
C17 C22 C23 117.9(8)
C17 C22 C21 119.1(8)
C4 C3 C2 120.1(9)
C6 C7 C2 119.8(8)
C8 C7 C2 118.0(8)
C8 C7 C6 122.2(8)
C20 C21 C22 120.3(8)
N4 C25 C26 116.8(7)
O1 C10 C1 120.4(8)
O1 C10 N1 126.6(8)
N1 C10 C1 112.9(7)
C3 C4 C5 120.2(9)
C21 C20 C19 120.4(9)
N2 C9 C8 121.5(8)
C27 C26 C25 121.5(8)
C27 C26 C28 123.5(9)
C28 C26 C25 114.9(8)
N1 C11 C12 114.5(7)
C14 C12 C11 114.0(8)
C13 C12 C11 123.3(8)
C13 C12 C14 122.7(9)
C5 C6 C7 119.6(8)
C15 C16 C17 120.0(8)
O2 C24 C23 121.7(8)
O2 C24 N4 124.9(8)
N4 C24 C23 113.4(7)
C22 C17 C18 119.6(8)
C16 C17 C22 118.4(8)
C16 C17 C18 122.0(8)
C9 C8 C7 120.2(8)
C19 C18 C17 120.0(9)
C6 C5 C4 121.8(9)
N3 C15 C16 121.5(8)
C18 C19 C20 120.6(9)

loop_
_geom_bond_atom_site_label_1
_geom_bond_atom_site_label_2
_geom_bond_distance
Pd1 N2 2.045(7)
Pd1 N3 2.051(7)
Pd1 N1 2.033(7)
Pd1 N4 2.043(7)
O2 C24 1.238(10)
O1 C10 1.244(11)
N2 C1 1.328(11)
N2 C9 1.358(11)
N3 C23 1.324(11)
N3 C15 1.347(10)
C1 C2 1.421(12)
C1 C10 1.510(11)
N1 C10 1.335(11)
N1 C11 1.454(10)
C23 C22 1.437(12)
C23 C24 1.512(11)
N4 C25 1.438(11)
N4 C24 1.331(11)
C2 C3 1.410(12)
C2 C7 1.427(11)
C22 C21 1.423(12)
C22 C17 1.411(12)
C3 C4 1.381(14)
C7 C6 1.420(12)
C7 C8 1.406(12)
C21 C20 1.361(13)
C25 C26 1.515(12)
C4 C5 1.402(14)
C20 C19 1.422(13)
C9 C8 1.360(12)
C26 C27 1.327(14)
C26 C28 1.490(13)
C11 C12 1.504(11)
C12 C14 1.500(12)
C12 C13 1.326(13)
C6 C5 1.345(13)
C16 C17 1.407(12)
C16 C15 1.356(12)
C17 C18 1.421(13)
C18 C19 1.363(13)
